data_7240166
loop_
_publ_author_name
'Gonz\'alez-Izquierdo, Palmerina'
'Fabelo, Oscar'
'Beobide, Garikoitz'
'Cano, Israel'
'Ruiz de Larramendi, Idoia'
'Vallcorba, Oriol'
'Fern\'andez, Jes\'us Rodr\'iguez'
'Fern\'andez-D\'iaz, Mar\'ia Teresa'
'de Pedro, Imanol'

_publ_section_title
;
 Crystal structure, magneto-structural correlation, thermal and electrical
 studies of an imidazolium halometallate molten salt: (trimim)[FeCl4]
;
_journal_issue 19
_journal_name_full 'RSC Advances'
_journal_page_first 11200
_journal_page_last 11209
_journal_paper_doi 10.1039/D0RA00245C
_journal_volume 10
_journal_year 2020
_chemical_formula_moiety 'C6 H11 N2, Cl4 Fe'
_chemical_formula_sum 'C6 H11 Cl4 Fe N2'
_chemical_formula_weight 308.82
_chemical_name_systematic
;
1,2,3-trimethylimidazolium tetrachlorideferrate(III) 
;
_space_group_crystal_system monoclinic
_space_group_IT_number 14
_space_group_name_Hall '-P 2ybc'
_space_group_name_H-M_alt 'P 1 21/c 1'
_atom_sites_solution_hydrogens geom
_audit_creation_method SHELXL-2014/7
_audit_update_record
;
2019-02-17 deposited with the CCDC.	2020-03-09 downloaded from the CCDC.
;
_cell_angle_alpha 90.000
_cell_angle_beta 95.590(5)
_cell_angle_gamma 90.000
_cell_formula_units_Z 4
_cell_length_a 6.541(5)
_cell_length_b 14.158(5)
_cell_length_c 13.351(5)
_cell_measurement_reflns_used 2627
_cell_measurement_temperature 150(2)
_cell_measurement_theta_max 1.00000
_cell_measurement_theta_min 0.72416
_cell_volume 1230.5(11)
_computing_cell_refinement
;
CrysAlisPro, Agilent Technologies,
Version 1.171.35.15 (release 03-08-2011 CrysAlis171 .NET)
(compiled Aug  3 2011,13:03:54)
;
_computing_data_collection
;
CrysAlisPro, Agilent Technologies,
Version 1.171.35.15 (release 03-08-2011 CrysAlis171 .NET)
(compiled Aug  3 2011,13:03:54)
;
_computing_data_reduction
;
CrysAlisPro, Agilent Technologies,
Version 1.171.35.15 (release 03-08-2011 CrysAlis171 .NET)
(compiled Aug  3 2011,13:03:54)
;
_computing_molecular_graphics 'Ortep-3 (Farrugia, 1997)'
_computing_publication_material 'WinGX (Farrugia, 1999)'
_computing_structure_refinement 'SHELXL-2014/6 (Sheldrick, 2014)'
_computing_structure_solution 'Sir92 (Altomare et al., 1993)'
_diffrn_ambient_temperature 150(2)
_diffrn_measured_fraction_theta_full 1.000
_diffrn_measured_fraction_theta_max 0.978
_diffrn_measurement_device_type 'SuperNova, Single source at offset, Eos'
_diffrn_measurement_method \w
_diffrn_radiation_monochromator mirror
_diffrn_radiation_source 'SuperNova (Mo) X-ray Source'
_diffrn_radiation_type MoK\a
_diffrn_radiation_wavelength 0.71073
_diffrn_reflns_av_R_equivalents 0.0484
_diffrn_reflns_av_unetI/netI 0.0412
_diffrn_reflns_Laue_measured_fraction_full 1.000
_diffrn_reflns_Laue_measured_fraction_max 0.978
_diffrn_reflns_limit_h_max 8
_diffrn_reflns_limit_h_min -8
_diffrn_reflns_limit_k_max 17
_diffrn_reflns_limit_k_min -17
_diffrn_reflns_limit_l_max 16
_diffrn_reflns_limit_l_min -16
_diffrn_reflns_number 8114
_diffrn_reflns_point_group_measured_fraction_full 1.000
_diffrn_reflns_point_group_measured_fraction_max 0.978
_diffrn_reflns_theta_full 25.242
_diffrn_reflns_theta_max 26.619
_diffrn_reflns_theta_min 2.102
_diffrn_standards_decay_% 0
_diffrn_standards_interval_count 0
_diffrn_standards_interval_time 0
_diffrn_standards_number 0
_exptl_absorpt_coefficient_mu 2.053
_exptl_absorpt_correction_T_max 1.0000
_exptl_absorpt_correction_T_min 0.72416
_exptl_absorpt_correction_type numerical
_exptl_absorpt_process_details
;
CrysAlisPro, Agilent Technologies,
Version 1.171.35.15 (release 03-08-2011 CrysAlis171 .NET)
(compiled Aug  3 2011,13:03:54)
Analytical numeric absorption correction using a multifaceted crystal
model based on expressions derived by R.C. Clark & J.S. Reid.
(Clark, R. C. & Reid, J. S. (1995). Acta Cryst. A51, 887-897)
;
_exptl_crystal_colour orange
_exptl_crystal_density_diffrn 1.667
_exptl_crystal_description prismatic
_exptl_crystal_F_000 620
_exptl_crystal_size_max 0.23
_exptl_crystal_size_mid 0.19
_exptl_crystal_size_min 0.11
_refine_diff_density_max 0.925
_refine_diff_density_min -0.824
_refine_diff_density_rms 0.133
_refine_ls_extinction_method none
_refine_ls_goodness_of_fit_ref 1.158
_refine_ls_hydrogen_treatment constr
_refine_ls_matrix_type full
_refine_ls_number_parameters 121
_refine_ls_number_reflns 2542
_refine_ls_number_restraints 0
_refine_ls_restrained_S_all 1.158
_refine_ls_R_factor_all 0.0658
_refine_ls_R_factor_gt 0.0528
_refine_ls_shift/su_max 0.000
_refine_ls_shift/su_mean 0.000
_refine_ls_structure_factor_coef Fsqd
_refine_ls_weighting_details 'w=1/[\s^2^(Fo^2^)+(0.0528P)^2^+3.3176P] where P=(Fo^2^+2Fc^2^)/3'
_refine_ls_weighting_scheme calc
_refine_ls_wR_factor_gt 0.1365
_refine_ls_wR_factor_ref 0.1445
_reflns_Friedel_coverage 0.000
_reflns_number_gt 2028
_reflns_number_total 2542
_reflns_threshold_expression 'I > 2\s(I)'
_cod_data_source_file d0ra00245c2.cif
_cod_data_source_block Compound1_150K
_cod_depositor_comments 'Adding full bibliography for 7240165--7240167.cif.'
_cod_original_sg_symbol_H-M 'P 21/c'
_cod_database_code 7240166
_shelx_shelxl_version_number 2014/7
_shelx_space_group_comment
;
The symmetry employed for this shelxl refinement is uniquely defined
by the following loop, which should always be used as a source of
symmetry information in preference to the above space-group names.
They are only intended as comments.
;

loop_
_space_group_symop_operation_xyz
'x, y, z'
'-x, y+1/2, -z+1/2'
'-x, -y, -z'
'x, -y-1/2, z-1/2'

loop_
_atom_site_label
_atom_site_type_symbol
_atom_site_fract_x
_atom_site_fract_y
_atom_site_fract_z
_atom_site_U_iso_or_equiv
_atom_site_adp_type
_atom_site_occupancy
_atom_site_site_symmetry_order
_atom_site_calc_flag
_atom_site_refinement_flags_posn
_atom_site_refinement_flags_adp
_atom_site_refinement_flags_occupancy
_atom_site_disorder_assembly
_atom_site_disorder_group
Fe1 Fe 0.74428(9) 0.75192(4) 0.88895(5) 0.0201(2) Uani 1 1 d . . . . .
Cl14 Cl 0.42734(15) 0.74819(7) 0.93132(9) 0.0260(3) Uani 1 1 d . . . . .
Cl13 Cl 0.74253(18) 0.75467(8) 0.72461(8) 0.0266(3) Uani 1 1 d . . . . .
Cl12 Cl 0.89277(15) 0.88225(7) 0.94844(8) 0.0237(3) Uani 1 1 d . . . . .
Cl11 Cl 0.90464(17) 0.62405(8) 0.94567(9) 0.0275(3) Uani 1 1 d . . . . .
N3 N 0.6238(5) 0.4616(3) 0.7444(3) 0.0233(8) Uani 1 1 d . . . . .
N1 N 0.3856(6) 0.5614(2) 0.6976(3) 0.0189(7) Uani 1 1 d . . . . .
C7 C 0.3647(8) 0.4906(3) 0.8676(3) 0.0299(10) Uani 1 1 d . . . . .
H7A H 0.4355 0.4408 0.9054 0.045 Uiso 1 1 calc R U . . .
H7B H 0.2222 0.4744 0.8541 0.045 Uiso 1 1 calc R U . . .
H7C H 0.3772 0.5482 0.9058 0.045 Uiso 1 1 calc R U . . .
C6 C 0.2026(7) 0.6209(3) 0.6965(4) 0.0311(11) Uani 1 1 d . . . . .
H6A H 0.0830 0.5817 0.6971 0.047 Uiso 1 1 calc R U . . .
H6B H 0.1907 0.6592 0.6369 0.047 Uiso 1 1 calc R U . . .
H6C H 0.2139 0.6609 0.7549 0.047 Uiso 1 1 calc R U . . .
C5 C 0.5119(8) 0.5554(3) 0.6216(3) 0.0292(10) Uani 1 1 d . . . . .
H5 H 0.4972 0.5884 0.5611 0.035 Uiso 1 1 calc R U . . .
C2 C 0.4552(6) 0.5037(3) 0.7723(3) 0.0166(8) Uani 1 1 d . . . . .
C4 C 0.6590(8) 0.4938(3) 0.6504(4) 0.0305(11) Uani 1 1 d . . . . .
H4 H 0.7664 0.4758 0.6137 0.037 Uiso 1 1 calc R U . . .
C8 C 0.7521(8) 0.3942(4) 0.8050(5) 0.0430(14) Uani 1 1 d . . . . .
H8A H 0.8253 0.4266 0.8606 0.064 Uiso 1 1 calc R U . . .
H8B H 0.8484 0.3658 0.7642 0.064 Uiso 1 1 calc R U . . .
H8C H 0.6669 0.3461 0.8299 0.064 Uiso 1 1 calc R U . . .

loop_
_atom_site_aniso_label
_atom_site_aniso_U_11
_atom_site_aniso_U_22
_atom_site_aniso_U_33
_atom_site_aniso_U_23
_atom_site_aniso_U_13
_atom_site_aniso_U_12
Fe1 0.0143(3) 0.0198(3) 0.0263(4) -0.0010(2) 0.0022(2) -0.0007(2)
Cl14 0.0097(4) 0.0271(6) 0.0421(6) -0.0079(4) 0.0078(4) -0.0039(4)
Cl13 0.0294(6) 0.0319(6) 0.0180(5) -0.0023(4) -0.0006(4) -0.0010(4)
Cl12 0.0169(5) 0.0239(5) 0.0307(6) -0.0095(4) 0.0049(4) -0.0086(4)
Cl11 0.0231(5) 0.0252(5) 0.0357(6) 0.0126(5) 0.0102(5) 0.0097(4)
N3 0.0133(17) 0.0229(18) 0.034(2) -0.0080(16) 0.0018(15) -0.0015(14)
N1 0.0215(18) 0.0175(16) 0.0172(17) -0.0034(13) -0.0011(14) -0.0033(14)
C7 0.039(3) 0.030(2) 0.022(2) 0.0010(19) 0.011(2) -0.002(2)
C6 0.024(2) 0.028(2) 0.039(3) -0.004(2) -0.009(2) 0.0078(19)
C5 0.042(3) 0.026(2) 0.020(2) -0.0030(18) 0.010(2) -0.010(2)
C2 0.0138(18) 0.0175(18) 0.0189(19) -0.0038(15) 0.0025(15) -0.0033(15)
C4 0.029(2) 0.031(2) 0.034(3) -0.013(2) 0.018(2) -0.011(2)
C8 0.028(3) 0.035(3) 0.063(4) -0.006(3) -0.013(3) 0.011(2)

loop_
_atom_type_symbol
_atom_type_description
_atom_type_scat_dispersion_real
_atom_type_scat_dispersion_imag
_atom_type_scat_source
C C 0.0033 0.0016 'International Tables Vol C Tables 4.2.6.8 and 6.1.1.4'
H H 0.0000 0.0000 'International Tables Vol C Tables 4.2.6.8 and 6.1.1.4'
N N 0.0061 0.0033 'International Tables Vol C Tables 4.2.6.8 and 6.1.1.4'
Cl Cl 0.1484 0.1585 'International Tables Vol C Tables 4.2.6.8 and 6.1.1.4'
Fe Fe 0.3463 0.8444 'International Tables Vol C Tables 4.2.6.8 and 6.1.1.4'

loop_
_geom_angle_atom_site_label_1
_geom_angle_atom_site_label_2
_geom_angle_atom_site_label_3
_geom_angle
_geom_angle_site_symmetry_1
_geom_angle_site_symmetry_3
_geom_angle_publ_flag
Cl11 Fe1 Cl13 108.43(5) . . ?
Cl11 Fe1 Cl12 112.91(6) . . ?
Cl13 Fe1 Cl12 107.80(5) . . ?
Cl11 Fe1 Cl14 108.81(6) . . ?
Cl13 Fe1 Cl14 110.13(5) . . ?
Cl12 Fe1 Cl14 108.74(5) . . ?
C2 N3 C4 108.8(4) . . ?
C2 N3 C8 125.5(4) . . ?
C4 N3 C8 125.7(4) . . ?
C2 N1 C5 109.2(4) . . ?
C2 N1 C6 125.4(4) . . ?
C5 N1 C6 125.5(4) . . ?
C2 C7 H7A 109.5 . . ?
C2 C7 H7B 109.5 . . ?
H7A C7 H7B 109.5 . . ?
C2 C7 H7C 109.5 . . ?
H7A C7 H7C 109.5 . . ?
H7B C7 H7C 109.5 . . ?
N1 C6 H6A 109.5 . . ?
N1 C6 H6B 109.5 . . ?
H6A C6 H6B 109.5 . . ?
N1 C6 H6C 109.5 . . ?
H6A C6 H6C 109.5 . . ?
H6B C6 H6C 109.5 . . ?
C4 C5 N1 107.4(4) . . ?
C4 C5 H5 126.3 . . ?
N1 C5 H5 126.3 . . ?
N1 C2 N3 107.2(4) . . ?
N1 C2 C7 126.1(4) . . ?
N3 C2 C7 126.8(4) . . ?
C5 C4 N3 107.5(4) . . ?
C5 C4 H4 126.3 . . ?
N3 C4 H4 126.3 . . ?
N3 C8 H8A 109.5 . . ?
N3 C8 H8B 109.5 . . ?
H8A C8 H8B 109.5 . . ?
N3 C8 H8C 109.5 . . ?
H8A C8 H8C 109.5 . . ?
H8B C8 H8C 109.5 . . ?

loop_
_geom_bond_atom_site_label_1
_geom_bond_atom_site_label_2
_geom_bond_distance
_geom_bond_site_symmetry_2
_geom_bond_publ_flag
Fe1 Cl11 2.1901(13) . ?
Fe1 Cl13 2.1934(15) . ?
Fe1 Cl12 2.1974(13) . ?
Fe1 Cl14 2.2021(19) . ?
N3 C2 1.338(5) . ?
N3 C4 1.376(6) . ?
N3 C8 1.461(6) . ?
N1 C2 1.335(5) . ?
N1 C5 1.371(6) . ?
N1 C6 1.462(6) . ?
C7 C2 1.467(6) . ?
C7 H7A 0.9600 . ?
C7 H7B 0.9600 . ?
C7 H7C 0.9600 . ?
C6 H6A 0.9600 . ?
C6 H6B 0.9600 . ?
C6 H6C 0.9600 . ?
C5 C4 1.327(7) . ?
C5 H5 0.9300 . ?
C4 H4 0.9300 . ?
C8 H8A 0.9600 . ?
C8 H8B 0.9600 . ?
C8 H8C 0.9600 . ?

loop_
_geom_torsion_atom_site_label_1
_geom_torsion_atom_site_label_2
_geom_torsion_atom_site_label_3
_geom_torsion_atom_site_label_4
_geom_torsion
_geom_torsion_site_symmetry_1
_geom_torsion_site_symmetry_2
_geom_torsion_site_symmetry_3
_geom_torsion_site_symmetry_4
_geom_torsion_publ_flag
C2 N1 C5 C4 -0.1(5) . . . . ?
C6 N1 C5 C4 -179.5(4) . . . . ?
C5 N1 C2 N3 0.1(4) . . . . ?
C6 N1 C2 N3 179.6(4) . . . . ?
C5 N1 C2 C7 179.1(4) . . . . ?
C6 N1 C2 C7 -1.4(7) . . . . ?
C4 N3 C2 N1 -0.1(5) . . . . ?
C8 N3 C2 N1 178.5(4) . . . . ?
C4 N3 C2 C7 -179.1(4) . . . . ?
C8 N3 C2 C7 -0.5(7) . . . . ?
N1 C5 C4 N3 0.0(5) . . . . ?
C2 N3 C4 C5 0.0(5) . . . . ?
C8 N3 C4 C5 -178.5(4) . . . . ?
